data_7011702
loop_
_publ_author_name
'Jos\'e Carranza'
'Conor Brennan'
'Jorunn Sletten'
'Francesc Lloret'
'Miguel Julve'

_publ_section_title
;
 Three one-dimensional systems with end-to-end dicyanamide bridges
 between copper(II) centres: structural and magnetic properties
;
_journal_issue 16
_journal_name_full 'J. Chem. Soc., Dalton Trans.'
_journal_page_first 3164
_journal_page_last 3170
_journal_paper_doi 10.1039/b203085n
_journal_year 2002
_chemical_formula_sum 'C10 H9 Cu N7 O4'
_chemical_formula_weight 354.78
_chemical_name_systematic
; 
? 
;
_space_group_IT_number 14
_symmetry_cell_setting monoclinic
_symmetry_space_group_name_Hall '-P 2yn'
_symmetry_space_group_name_H-M 'P 1 21/n 1'
_atom_sites_solution_hydrogens 'geom if bound to C, difmap if bound to O'
_atom_sites_solution_primary direct
_atom_sites_solution_secondary difmap
_audit_creation_method SHELXL-97
_cell_angle_alpha 90.00
_cell_angle_beta 102.276(3)
_cell_angle_gamma 90.00
_cell_formula_units_Z 4
_cell_length_a 8.1036(11)
_cell_length_b 10.7607(14)
_cell_length_c 15.554(2)
_cell_measurement_reflns_used 5553
_cell_measurement_temperature 153(2)
_cell_measurement_theta_max 28
_cell_measurement_theta_min 3
_cell_volume 1325.3(3)
_computing_cell_refinement 'SAINT, version 6.02a, 2001'
_computing_data_collection 'SMART, version 5.054, 1999'
_computing_data_reduction 'SAINT, version 6.02a, 2001'
_computing_molecular_graphics 'XP, version 5.1, 1998'
_computing_publication_material 'XCIF, version 5.10, 1997'
_computing_structure_refinement 'SHELXL-97 (Sheldrick, 1997)'
_computing_structure_solution 'SHELXS-97 (Sheldrick, 1990)'
_diffrn_ambient_temperature 153(2)
_diffrn_measured_fraction_theta_full 0.997
_diffrn_measured_fraction_theta_max 0.997
_diffrn_measurement_device_type '2K SMART CCD'
_diffrn_measurement_method \w
_diffrn_radiation_monochromator graphite
_diffrn_radiation_source 'fine-focus sealed tube'
_diffrn_radiation_type MoK\a
_diffrn_radiation_wavelength 0.71073
_diffrn_reflns_av_R_equivalents 0.0283
_diffrn_reflns_av_sigmaI/netI 0.0320
_diffrn_reflns_limit_h_max 10
_diffrn_reflns_limit_h_min -10
_diffrn_reflns_limit_k_max 14
_diffrn_reflns_limit_k_min -12
_diffrn_reflns_limit_l_max 20
_diffrn_reflns_limit_l_min -20
_diffrn_reflns_number 9581
_diffrn_reflns_theta_full 28.03
_diffrn_reflns_theta_max 28.03
_diffrn_reflns_theta_min 2.32
_diffrn_standards_decay_% 0
_diffrn_standards_number '50 first frames remeasured at end of exp.'
_exptl_absorpt_coefficient_mu 1.681
_exptl_absorpt_correction_T_max 'see above'
_exptl_absorpt_correction_T_min 'T_min/T_max ratio = 0.902099'
_exptl_absorpt_correction_type 'empirical, SADABS'
_exptl_crystal_colour green
_exptl_crystal_density_diffrn 1.778
_exptl_crystal_density_method 'not measured'
_exptl_crystal_description prism
_exptl_crystal_F_000 716
_exptl_crystal_size_max 0.40
_exptl_crystal_size_mid 0.15
_exptl_crystal_size_min 0.15
_refine_diff_density_max 2.723
_refine_diff_density_min -1.034
_refine_diff_density_rms 0.124
_refine_ls_extinction_method none
_refine_ls_goodness_of_fit_ref 1.120
_refine_ls_hydrogen_treatment 'riding model'
_refine_ls_matrix_type full
_refine_ls_number_parameters 199
_refine_ls_number_reflns 3200
_refine_ls_number_restraints 0
_refine_ls_restrained_S_all 1.120
_refine_ls_R_factor_all 0.0705
_refine_ls_R_factor_gt 0.0587
_refine_ls_shift/su_max 0.000
_refine_ls_shift/su_mean 0.000
_refine_ls_structure_factor_coef Fsqd
_refine_ls_weighting_details 'calc w=1/[\s^2^(Fo^2^)+(0.0645P)^2^+5.1110P] where P=(Fo^2^+2Fc^2^)/3'
_refine_ls_weighting_scheme calc
_refine_ls_wR_factor_gt 0.1533
_refine_ls_wR_factor_ref 0.1579
_reflns_number_gt 2659
_reflns_number_total 3200
_reflns_threshold_expression >2sigma(I)
_cod_data_source_file b203085n.txt
_cod_data_source_block Cu-pyim-dca
_cod_original_sg_symbol_H-M 'P 21 / n'
_cod_database_code 7011702

loop_
_symmetry_equiv_pos_as_xyz
'x, y, z'
'-x+1/2, y+1/2, -z+1/2'
'-x, -y, -z'
'x-1/2, -y-1/2, z-1/2'

loop_
_atom_site_label
_atom_site_type_symbol
_atom_site_fract_x
_atom_site_fract_y
_atom_site_fract_z
_atom_site_U_iso_or_equiv
_atom_site_adp_type
_atom_site_occupancy
_atom_site_symmetry_multiplicity
_atom_site_calc_flag
_atom_site_refinement_flags
_atom_site_disorder_assembly
_atom_site_disorder_group
Cu Cu 0.44824(6) 0.37973(5) 0.12841(3) 0.02293(17) Uani 1 1 d . . .
O1 O 0.2768(5) 0.3715(4) 0.2231(2) 0.0432(9) Uani 1 1 d . . .
H11 H 0.2910 0.4552 0.2738 0.052 Uiso 1 1 d R . .
H12 H 0.1996 0.3116 0.2230 0.052 Uiso 1 1 d R . .
O2 O 0.5789(11) 0.5667(7) 0.4172(6) 0.121(3) Uani 1 1 d . . .
O3 O 0.3271(8) 0.5671(7) 0.3289(4) 0.105(3) Uani 1 1 d . . .
O4 O 0.5225(7) 0.7276(6) 0.3502(4) 0.0815(17) Uani 1 1 d . . .
N1 N 0.2693(4) 0.3526(3) 0.0161(2) 0.0239(7) Uani 1 1 d . . .
N2 N 0.4038(5) 0.5554(3) 0.0932(2) 0.0252(7) Uani 1 1 d . . .
N3 N 0.2624(5) 0.6899(3) -0.0015(3) 0.0288(8) Uani 1 1 d . . .
H31 H 0.1932 0.7200 -0.0482 0.035 Uiso 1 1 calc R . .
N4 N 0.5147(5) 0.2039(3) 0.1358(3) 0.0298(8) Uani 1 1 d . . .
N5 N 0.5994(6) -0.0110(4) 0.1728(3) 0.0422(11) Uani 1 1 d . . .
N6 N 0.8515(5) -0.0754(4) 0.2799(3) 0.0313(8) Uani 1 1 d . . .
N7 N 0.4687(10) 0.6230(6) 0.3614(4) 0.0658(19) Uani 1 1 d . . .
C1 C 0.2049(6) 0.2439(4) -0.0178(3) 0.0291(9) Uani 1 1 d . . .
H1 H 0.2488 0.1687 0.0101 0.035 Uiso 1 1 calc R . .
C2 C 0.0763(6) 0.2382(4) -0.0922(3) 0.0308(9) Uani 1 1 d . . .
H2 H 0.0323 0.1600 -0.1145 0.037 Uiso 1 1 calc R . .
C3 C 0.0129(6) 0.3455(5) -0.1336(3) 0.0327(10) Uani 1 1 d . . .
H3 H -0.0757 0.3422 -0.1846 0.039 Uiso 1 1 calc R . .
C4 C 0.0786(6) 0.4587(4) -0.1010(3) 0.0274(9) Uani 1 1 d . . .
H4 H 0.0370 0.5342 -0.1291 0.033 Uiso 1 1 calc R . .
C5 C 0.2080(5) 0.4590(4) -0.0254(3) 0.0236(8) Uani 1 1 d . . .
C6 C 0.2889(5) 0.5695(4) 0.0191(3) 0.0238(8) Uani 1 1 d . . .
C7 C 0.4521(6) 0.6739(4) 0.1227(3) 0.0305(9) Uani 1 1 d . . .
H7 H 0.5329 0.6936 0.1747 0.037 Uiso 1 1 calc R . .
C8 C 0.3645(6) 0.7579(4) 0.0647(3) 0.0317(10) Uani 1 1 d . . .
H8 H 0.3721 0.8459 0.0689 0.038 Uiso 1 1 calc R . .
C9 C 0.5620(5) 0.1055(4) 0.1558(3) 0.0283(9) Uani 1 1 d . . .
C10 C 0.7361(6) -0.0403(4) 0.2304(3) 0.0294(9) Uani 1 1 d . . .

loop_
_atom_site_aniso_label
_atom_site_aniso_U_11
_atom_site_aniso_U_22
_atom_site_aniso_U_33
_atom_site_aniso_U_23
_atom_site_aniso_U_13
_atom_site_aniso_U_12
Cu 0.0240(3) 0.0211(3) 0.0219(3) 0.00149(19) 0.00103(18) -0.0010(2)
O1 0.045(2) 0.047(2) 0.0391(19) -0.0071(16) 0.0130(16) -0.0159(17)
O2 0.137(7) 0.076(4) 0.132(6) -0.004(4) -0.009(5) 0.011(4)
O3 0.058(3) 0.155(6) 0.095(4) -0.070(5) -0.003(3) 0.032(4)
O4 0.073(3) 0.091(4) 0.081(4) -0.039(3) 0.015(3) -0.030(3)
N1 0.0253(17) 0.0244(17) 0.0214(16) 0.0019(13) 0.0036(13) 0.0003(13)
N2 0.0293(18) 0.0214(17) 0.0237(17) 0.0013(14) 0.0032(14) -0.0011(14)
N3 0.032(2) 0.0258(18) 0.0294(19) 0.0068(15) 0.0085(16) -0.0003(15)
N4 0.0307(19) 0.0247(19) 0.0315(19) 0.0027(15) 0.0010(15) -0.0001(15)
N5 0.043(2) 0.0242(19) 0.047(3) -0.0047(17) -0.020(2) 0.0022(17)
N6 0.0290(19) 0.0268(18) 0.034(2) -0.0035(16) -0.0026(16) 0.0056(15)
N7 0.106(5) 0.051(3) 0.049(3) 0.014(3) 0.035(3) 0.053(4)
C1 0.033(2) 0.025(2) 0.029(2) -0.0014(17) 0.0083(18) -0.0002(17)
C2 0.032(2) 0.032(2) 0.026(2) -0.0067(18) 0.0025(18) -0.0047(18)
C3 0.030(2) 0.044(3) 0.024(2) -0.0041(18) 0.0029(18) -0.0016(19)
C4 0.026(2) 0.034(2) 0.0220(19) 0.0044(17) 0.0047(16) 0.0024(17)
C5 0.023(2) 0.027(2) 0.0208(19) -0.0001(16) 0.0052(16) 0.0004(16)
C6 0.024(2) 0.025(2) 0.0230(19) 0.0021(16) 0.0077(16) 0.0005(16)
C7 0.039(2) 0.026(2) 0.028(2) -0.0028(17) 0.0092(19) -0.0048(19)
C8 0.037(2) 0.023(2) 0.036(2) 0.0007(18) 0.009(2) -0.0035(18)
C9 0.025(2) 0.030(2) 0.026(2) -0.0010(17) -0.0029(16) -0.0020(17)
C10 0.033(2) 0.022(2) 0.031(2) -0.0057(17) 0.0029(18) 0.0014(17)

loop_
_atom_type_symbol
_atom_type_description
_atom_type_scat_dispersion_real
_atom_type_scat_dispersion_imag
_atom_type_scat_source
C C 0.0033 0.0016 'International Tables Vol C Tables 4.2.6.8 and 6.1.1.4'
H H 0.0000 0.0000 'International Tables Vol C Tables 4.2.6.8 and 6.1.1.4'
N N 0.0061 0.0033 'International Tables Vol C Tables 4.2.6.8 and 6.1.1.4'
O O 0.0106 0.0060 'International Tables Vol C Tables 4.2.6.8 and 6.1.1.4'
Cu Cu 0.3201 1.2651 'International Tables Vol C Tables 4.2.6.8 and 6.1.1.4'

loop_
_geom_angle_atom_site_label_1
_geom_angle_atom_site_label_2
_geom_angle_atom_site_label_3
_geom_angle
_geom_angle_site_symmetry_1
_geom_angle_site_symmetry_3
_geom_angle_publ_flag
N4 Cu N6 91.16(16) . 2_655 ?
N4 Cu N2 165.39(16) . . ?
N6 Cu N2 92.24(15) 2_655 . ?
N4 Cu N1 92.78(15) . . ?
N6 Cu N1 167.53(15) 2_655 . ?
N2 Cu N1 81.10(14) . . ?
N4 Cu O1 97.15(15) . . ?
N6 Cu O1 93.73(16) 2_655 . ?
N2 Cu O1 96.80(15) . . ?
N1 Cu O1 97.51(14) . . ?
Cu O1 H11 115.0 . . ?
Cu O1 H12 124.0 . . ?
H11 O1 H12 121.0 . . ?
N7 O3 H11 131.0 . . ?
C1 N1 C5 118.5(4) . . ?
C1 N1 Cu 127.3(3) . . ?
C5 N1 Cu 114.1(3) . . ?
C6 N2 C7 106.2(4) . . ?
C6 N2 Cu 113.7(3) . . ?
C7 N2 Cu 140.1(3) . . ?
C6 N3 C8 107.0(4) . . ?
C6 N3 H31 126.5 . . ?
C8 N3 H31 126.5 . . ?
C9 N4 Cu 167.8(4) . . ?
C9 N5 C10 119.9(4) . . ?
C10 N6 Cu 174.4(4) . 2_645 ?
O4 N7 O2 108.5(8) . . ?
O4 N7 O3 132.6(7) . . ?
O2 N7 O3 118.9(7) . . ?
N1 C1 C2 121.8(4) . . ?
N1 C1 H1 119.1 . . ?
C2 C1 H1 119.1 . . ?
C3 C2 C1 119.8(4) . . ?
C3 C2 H2 120.1 . . ?
C1 C2 H2 120.1 . . ?
C2 C3 C4 119.6(4) . . ?
C2 C3 H3 120.2 . . ?
C4 C3 H3 120.2 . . ?
C3 C4 C5 118.2(4) . . ?
C3 C4 H4 120.9 . . ?
C5 C4 H4 120.9 . . ?
N1 C5 C4 122.1(4) . . ?
N1 C5 C6 112.4(4) . . ?
C4 C5 C6 125.5(4) . . ?
N2 C6 N3 111.4(4) . . ?
N2 C6 C5 118.6(4) . . ?
N3 C6 C5 129.9(4) . . ?
C8 C7 N2 108.7(4) . . ?
C8 C7 H7 125.6 . . ?
N2 C7 H7 125.6 . . ?
C7 C8 N3 106.6(4) . . ?
C7 C8 H8 126.7 . . ?
N3 C8 H8 126.7 . . ?
N4 C9 N5 173.4(5) . . ?
N6 C10 N5 174.6(5) . . ?

loop_
_geom_bond_atom_site_label_1
_geom_bond_atom_site_label_2
_geom_bond_distance
_geom_bond_site_symmetry_2
_geom_bond_publ_flag
Cu N4 1.964(4) . ?
Cu N6 1.979(4) 2_655 ?
Cu N2 1.979(4) . ?
Cu N1 2.040(4) . ?
Cu O1 2.231(4) . ?
O1 H11 1.1873 . ?
O1 H12 0.8974 . ?
O2 N7 1.260(9) . ?
O3 N7 1.300(10) . ?
O3 H11 1.4702 . ?
O4 N7 1.232(8) . ?
N1 C1 1.343(6) . ?
N1 C5 1.355(5) . ?
N2 C6 1.328(5) . ?
N2 C7 1.384(6) . ?
N3 C6 1.341(6) . ?
N3 C8 1.385(6) . ?
N3 H31 0.8800 . ?
N4 C9 1.147(6) . ?
N5 C9 1.304(6) . ?
N5 C10 1.306(6) . ?
N6 C10 1.142(6) . ?
N6 Cu 1.979(4) 2_645 ?
C1 C2 1.385(6) . ?
C1 H1 0.9500 . ?
C2 C3 1.368(7) . ?
C2 H2 0.9500 . ?
C3 C4 1.382(7) . ?
C3 H3 0.9500 . ?
C4 C5 1.400(6) . ?
C4 H4 0.9500 . ?
C5 C6 1.459(6) . ?
C7 C8 1.365(6) . ?
C7 H7 0.9500 . ?
C8 H8 0.9500 . ?

loop_
_geom_torsion_atom_site_label_1
_geom_torsion_atom_site_label_2
_geom_torsion_atom_site_label_3
_geom_torsion_atom_site_label_4
_geom_torsion
_geom_torsion_site_symmetry_1
_geom_torsion_site_symmetry_2
_geom_torsion_site_symmetry_3
_geom_torsion_site_symmetry_4
_geom_torsion_publ_flag
N4 Cu N1 C1 14.9(4) . . . . ?
N6 Cu N1 C1 123.2(7) 2_655 . . . ?
N2 Cu N1 C1 -178.5(4) . . . . ?
O1 Cu N1 C1 -82.7(4) . . . . ?
N4 Cu N1 C5 -167.5(3) . . . . ?
N6 Cu N1 C5 -59.2(8) 2_655 . . . ?
N2 Cu N1 C5 -0.9(3) . . . . ?
O1 Cu N1 C5 94.9(3) . . . . ?
N4 Cu N2 C6 65.7(7) . . . . ?
N6 Cu N2 C6 169.0(3) 2_655 . . . ?
N1 Cu N2 C6 -0.4(3) . . . . ?
O1 Cu N2 C6 -96.9(3) . . . . ?
N4 Cu N2 C7 -116.5(7) . . . . ?
N6 Cu N2 C7 -13.1(5) 2_655 . . . ?
N1 Cu N2 C7 177.5(5) . . . . ?
O1 Cu N2 C7 80.9(5) . . . . ?
N6 Cu N4 C9 38.5(18) 2_655 . . . ?
N2 Cu N4 C9 141.9(17) . . . . ?
N1 Cu N4 C9 -153.4(18) . . . . ?
O1 Cu N4 C9 -55.4(18) . . . . ?
C5 N1 C1 C2 -1.3(6) . . . . ?
Cu N1 C1 C2 176.2(3) . . . . ?
N1 C1 C2 C3 0.6(7) . . . . ?
C1 C2 C3 C4 0.3(7) . . . . ?
C2 C3 C4 C5 -0.6(7) . . . . ?
C1 N1 C5 C4 1.1(6) . . . . ?
Cu N1 C5 C4 -176.8(3) . . . . ?
C1 N1 C5 C6 179.6(4) . . . . ?
Cu N1 C5 C6 1.8(4) . . . . ?
C3 C4 C5 N1 -0.1(6) . . . . ?
C3 C4 C5 C6 -178.5(4) . . . . ?
C7 N2 C6 N3 0.9(5) . . . . ?
Cu N2 C6 N3 179.5(3) . . . . ?
C7 N2 C6 C5 -177.1(4) . . . . ?
Cu N2 C6 C5 1.5(5) . . . . ?
C8 N3 C6 N2 -1.3(5) . . . . ?
C8 N3 C6 C5 176.5(4) . . . . ?
N1 C5 C6 N2 -2.2(5) . . . . ?
C4 C5 C6 N2 176.3(4) . . . . ?
N1 C5 C6 N3 -179.8(4) . . . . ?
C4 C5 C6 N3 -1.3(7) . . . . ?
C6 N2 C7 C8 -0.2(5) . . . . ?
Cu N2 C7 C8 -178.2(4) . . . . ?
N2 C7 C8 N3 -0.5(5) . . . . ?
C6 N3 C8 C7 1.0(5) . . . . ?
Cu N4 C9 N5 132(4) . . . . ?
C10 N5 C9 N4 -175(5) . . . . ?
Cu N6 C10 N5 -150(4) 2_645 . . . ?
C9 N5 C10 N6 173(6) . . . . ?
